data_7716785
loop_
_publ_author_name
'Rumi, Sultana P.'
'Zakharov, Lev N.'
'Desnoyer, Addison N.'

_publ_section_title
;
 A twist on a classic scaffold: rational design of a new bimetallic
 platform.
;
_journal_issue 47
_journal_name_full 'Dalton transactions (Cambridge, England : 2003)'
_journal_page_first 18828
_journal_page_last 18833
_journal_paper_doi 10.1039/d4dt01840k
_journal_volume 53
_journal_year 2024
_chemical_formula_moiety 'C54 H120 Li4 N6 O2 Si4'
_chemical_formula_sum 'C54 H120 Li4 N6 O2 Si4'
_chemical_formula_weight 1025.67
_space_group_crystal_system monoclinic
_space_group_IT_number 14
_space_group_name_Hall '-P 2ybc'
_space_group_name_H-M_alt 'P 1 21/c 1'
_atom_sites_solution_hydrogens geom
_audit_creation_date 2024-06-17
_audit_creation_method
;
Olex2 1.5
(compiled 2024.01.12 svn.r2f8d729c for OlexSys, GUI svn.r6928)
;
_audit_update_record
;
2024-06-24 deposited with the CCDC.	2024-07-31 downloaded from the CCDC.
;
_cell_angle_alpha 90
_cell_angle_beta 103.588(2)
_cell_angle_gamma 90
_cell_formula_units_Z 2
_cell_length_a 9.0246(2)
_cell_length_b 33.0011(7)
_cell_length_c 11.1965(2)
_cell_measurement_reflns_used 6635
_cell_measurement_temperature 173(2)
_cell_measurement_theta_max 77.0920
_cell_measurement_theta_min 4.2850
_cell_volume 3241.23(12)
_computing_cell_refinement 'CrysAlisPro, Rigaku, 2022)'
_computing_data_collection 'CrysAlisPro, Rigaku, 2022)'
_computing_data_reduction 'CrysAlisPro, Rigaku, 2022)'
_computing_molecular_graphics 'Olex2 1.5 (Dolomanov et al., 2009)'
_computing_publication_material 'Olex2 1.5 (Dolomanov et al., 2009)'
_computing_structure_refinement 'SHELXL-2014/7 (Sheldrick, 2014)'
_computing_structure_solution 'SHELXS-97 (Sheldrick 2008)'
_diffrn_ambient_temperature 173(2)
_diffrn_measured_fraction_theta_full 0.999
_diffrn_measured_fraction_theta_max 0.967
_diffrn_measurement_device_type 'Rigaku SynergyS'
_diffrn_measurement_method '\w and \f scans'
_diffrn_radiation_type CuK\a
_diffrn_radiation_wavelength 1.54184
_diffrn_reflns_av_R_equivalents 0.0649
_diffrn_reflns_av_unetI/netI 0.0576
_diffrn_reflns_Laue_measured_fraction_full 0.999
_diffrn_reflns_Laue_measured_fraction_max 0.967
_diffrn_reflns_limit_h_max 11
_diffrn_reflns_limit_h_min -9
_diffrn_reflns_limit_k_max 41
_diffrn_reflns_limit_k_min -35
_diffrn_reflns_limit_l_max 12
_diffrn_reflns_limit_l_min -14
_diffrn_reflns_number 22732
_diffrn_reflns_point_group_measured_fraction_full 0.999
_diffrn_reflns_point_group_measured_fraction_max 0.967
_diffrn_reflns_theta_full 67.684
_diffrn_reflns_theta_max 77.494
_diffrn_reflns_theta_min 2.678
_diffrn_source 'micro-focus sealed X-ray tube'
_exptl_absorpt_coefficient_mu 1.140
_exptl_absorpt_correction_T_max 1.00000
_exptl_absorpt_correction_T_min 0.54550
_exptl_absorpt_correction_type multi-scan
_exptl_absorpt_process_details
;
CrysAlisPro 1.171.41.123a (Rigaku Oxford Diffraction, 2022)
Empirical absorption correction using spherical harmonics,
implemented in SCALE3 ABSPACK scaling algorithm.
;
_exptl_crystal_colour colorless
_exptl_crystal_density_diffrn 1.051
_exptl_crystal_description cut-block
_exptl_crystal_F_000 1140
_exptl_crystal_size_max 0.08
_exptl_crystal_size_mid 0.07
_exptl_crystal_size_min 0.04
_refine_diff_density_max 0.739
_refine_diff_density_min -0.337
_refine_diff_density_rms 0.066
_refine_ls_extinction_method none
_refine_ls_goodness_of_fit_ref 1.007
_refine_ls_hydrogen_treatment constr
_refine_ls_matrix_type full
_refine_ls_number_parameters 316
_refine_ls_number_reflns 6664
_refine_ls_number_restraints 0
_refine_ls_restrained_S_all 1.007
_refine_ls_R_factor_all 0.1004
_refine_ls_R_factor_gt 0.0730
_refine_ls_shift/su_max 0.001
_refine_ls_shift/su_mean 0.000
_refine_ls_structure_factor_coef Fsqd
_refine_ls_weighting_details 'w=1/[\s^2^(Fo^2^)+(0.0483P)^2^+7.4106P] where P=(Fo^2^+2Fc^2^)/3'
_refine_ls_weighting_scheme calc
_refine_ls_wR_factor_gt 0.1620
_refine_ls_wR_factor_ref 0.1837
_reflns_Friedel_coverage 0.000
_reflns_number_gt 5049
_reflns_number_total 6664
_reflns_threshold_expression 'I > 2\s(I)'
_cod_data_source_file d4dt01840k2.cif
_cod_data_source_block AND4
_cod_depositor_comments 'Adding full bibliography for 7716783--7716789.cif.'
_cod_database_code 7716785
_shelx_shelxl_version_number 2014/7
_shelx_space_group_comment
;
The symmetry employed for this shelxl refinement is uniquely defined
by the following loop, which should always be used as a source of
symmetry information in preference to the above space-group names.
They are only intended as comments.
;
_shelx_estimated_absorpt_t_max 0.956
_shelx_estimated_absorpt_t_min 0.914
_olex2_refinement_description
;
1.a Ternary CH refined with riding coordinates:
 C6(H6A), C9(H9A), C12(H12A), C15(H15A), C18(H18A), C21(H21A)
1.b Secondary CH2 refined with riding coordinates:
 C1(H1A,H1B), C2(H2A,H2B), C3(H3A,H3B), C4(H4A,H4B), C5(H5A,H5B), C24(H24A,
 H24B), C25(H25A,H25B), C26(H26A,H26B), C27(H27A,H27B)
1.c Me refined with riding coordinates:
 C7(H7A,H7B,H7C), C8(H8A,H8B,H8C), C10(H10A,H10B,H10C), C11(H11A,H11B,H11C),
 C13(H13A,H13B,H13C), C14(H14A,H14B,H14C), C16(H16A,H16B,H16C), C17(H17A,H17B,
 H17C), C19(H19A,H19B,H19C), C20(H20A,H20B,H20C), C22(H22A,H22B,H22C), C23(H23A,
 H23B,H23C)
;
_olex2_submission_special_instructions 'No special instructions were received'

loop_
_space_group_symop_operation_xyz
'x, y, z'
'-x, y+1/2, -z+1/2'
'-x, -y, -z'
'x, -y-1/2, z-1/2'

loop_
_atom_site_label
_atom_site_type_symbol
_atom_site_fract_x
_atom_site_fract_y
_atom_site_fract_z
_atom_site_U_iso_or_equiv
_atom_site_adp_type
_atom_site_occupancy
_atom_site_site_symmetry_order
_atom_site_calc_flag
_atom_site_refinement_flags_posn
_atom_site_refinement_flags_adp
_atom_site_refinement_flags_occupancy
_atom_site_disorder_assembly
_atom_site_disorder_group
Si1 Si 0.63547(10) 0.40798(3) 0.13535(8) 0.0325(2) Uani 1 1 d . . . . .
Si2 Si 0.84208(10) 0.36412(3) 0.62602(8) 0.0300(2) Uani 1 1 d . . . . .
N1 N 0.4668(3) 0.44408(7) 0.4598(2) 0.0289(5) Uani 1 1 d . . . . .
N2 N 0.5424(3) 0.40136(8) 0.2498(2) 0.0313(6) Uani 1 1 d . . . . .
N3 N 0.6681(3) 0.37524(8) 0.5353(2) 0.0294(6) Uani 1 1 d . . . . .
O1 O 0.4580(3) 0.30570(8) 0.3394(3) 0.0587(8) Uani 1 1 d . . . . .
Li1 Li 0.6576(6) 0.42100(16) 0.4164(5) 0.0311(11) Uani 1 1 d . . . . .
Li2 Li 0.5796(7) 0.35383(17) 0.3660(5) 0.0385(13) Uani 1 1 d . . . . .
C1 C 0.4327(4) 0.48765(9) 0.4639(3) 0.0350(7) Uani 1 1 d . . . . .
H1A H 0.3450 0.4913 0.5018 0.042 Uiso 1 1 calc R U . . .
H1B H 0.4028 0.4982 0.3788 0.042 Uiso 1 1 calc R U . . .
C2 C 0.3504(4) 0.42419(10) 0.3607(3) 0.0351(7) Uani 1 1 d . . . . .
H2A H 0.2527 0.4390 0.3494 0.042 Uiso 1 1 calc R U . . .
H2B H 0.3336 0.3961 0.3859 0.042 Uiso 1 1 calc R U . . .
C3 C 0.3981(4) 0.42313(10) 0.2391(3) 0.0342(7) Uani 1 1 d . . . . .
H3A H 0.3174 0.4097 0.1763 0.041 Uiso 1 1 calc R U . . .
H3B H 0.4094 0.4512 0.2114 0.041 Uiso 1 1 calc R U . . .
C4 C 0.4741(4) 0.42455(10) 0.5807(3) 0.0336(7) Uani 1 1 d . . . . .
H4A H 0.3706 0.4242 0.5963 0.040 Uiso 1 1 calc R U . . .
H4B H 0.5401 0.4410 0.6460 0.040 Uiso 1 1 calc R U . . .
C5 C 0.5357(4) 0.38125(10) 0.5882(3) 0.0338(7) Uani 1 1 d . . . . .
H5A H 0.5639 0.3730 0.6756 0.041 Uiso 1 1 calc R U . . .
H5B H 0.4528 0.3630 0.5455 0.041 Uiso 1 1 calc R U . . .
C6 C 0.8202(5) 0.37773(12) 0.1879(4) 0.0484(9) Uani 1 1 d . . . . .
H6A H 0.8551 0.3837 0.2777 0.058 Uiso 1 1 calc R U . . .
C7 C 0.7968(5) 0.33178(13) 0.1808(4) 0.0598(11) Uani 1 1 d . . . . .
H7A H 0.7102 0.3246 0.2154 0.090 Uiso 1 1 calc R U . . .
H7B H 0.7762 0.3231 0.0947 0.090 Uiso 1 1 calc R U . . .
H7C H 0.8890 0.3183 0.2276 0.090 Uiso 1 1 calc R U . . .
C8 C 0.9529(5) 0.38947(17) 0.1350(5) 0.0706(14) Uani 1 1 d . . . . .
H8A H 0.9666 0.4189 0.1401 0.106 Uiso 1 1 calc R U . . .
H8B H 1.0456 0.3762 0.1817 0.106 Uiso 1 1 calc R U . . .
H8C H 0.9329 0.3810 0.0488 0.106 Uiso 1 1 calc R U . . .
C9 C 0.5320(5) 0.39167(11) -0.0267(3) 0.0430(8) Uani 1 1 d . . . . .
H9A H 0.6104 0.3906 -0.0766 0.052 Uiso 1 1 calc R U . . .
C10 C 0.4583(6) 0.35013(14) -0.0357(4) 0.0697(14) Uani 1 1 d . . . . .
H10A H 0.5338 0.3301 0.0045 0.105 Uiso 1 1 calc R U . . .
H10B H 0.3733 0.3506 0.0050 0.105 Uiso 1 1 calc R U . . .
H10C H 0.4202 0.3429 -0.1224 0.105 Uiso 1 1 calc R U . . .
C11 C 0.4102(5) 0.42153(14) -0.0903(4) 0.0585(11) Uani 1 1 d . . . . .
H11A H 0.4540 0.4488 -0.0862 0.088 Uiso 1 1 calc R U . . .
H11B H 0.3725 0.4136 -0.1764 0.088 Uiso 1 1 calc R U . . .
H11C H 0.3256 0.4214 -0.0491 0.088 Uiso 1 1 calc R U . . .
C12 C 0.6788(4) 0.46408(10) 0.1191(3) 0.0377(8) Uani 1 1 d . . . . .
H12A H 0.5769 0.4776 0.0960 0.045 Uiso 1 1 calc R U . . .
C13 C 0.7604(5) 0.47621(12) 0.0180(4) 0.0523(10) Uani 1 1 d . . . . .
H13A H 0.7079 0.4639 -0.0601 0.078 Uiso 1 1 calc R U . . .
H13B H 0.7592 0.5058 0.0095 0.078 Uiso 1 1 calc R U . . .
H13C H 0.8662 0.4667 0.0404 0.078 Uiso 1 1 calc R U . . .
C14 C 0.7589(5) 0.48296(12) 0.2424(3) 0.0490(9) Uani 1 1 d . . . . .
H14A H 0.7057 0.4750 0.3056 0.074 Uiso 1 1 calc R U . . .
H14B H 0.8647 0.4734 0.2657 0.074 Uiso 1 1 calc R U . . .
H14C H 0.7577 0.5126 0.2348 0.074 Uiso 1 1 calc R U . . .
C15 C 0.9638(4) 0.41144(11) 0.6747(3) 0.0368(7) Uani 1 1 d . . . . .
H15A H 1.0705 0.4024 0.7117 0.044 Uiso 1 1 calc R U . . .
C16 C 0.9671(5) 0.43821(12) 0.5625(3) 0.0483(9) Uani 1 1 d . . . . .
H16A H 1.0018 0.4221 0.5008 0.072 Uiso 1 1 calc R U . . .
H16B H 0.8645 0.4486 0.5271 0.072 Uiso 1 1 calc R U . . .
H16C H 1.0371 0.4610 0.5883 0.072 Uiso 1 1 calc R U . . .
C17 C 0.9097(5) 0.43674(12) 0.7706(4) 0.0498(9) Uani 1 1 d . . . . .
H17A H 0.9075 0.4198 0.8421 0.075 Uiso 1 1 calc R U . . .
H17B H 0.9798 0.4595 0.7962 0.075 Uiso 1 1 calc R U . . .
H17C H 0.8071 0.4472 0.7350 0.075 Uiso 1 1 calc R U . . .
C18 C 0.8322(4) 0.33687(11) 0.7745(3) 0.0419(8) Uani 1 1 d . . . . .
H18A H 0.7884 0.3569 0.8239 0.050 Uiso 1 1 calc R U . . .
C19 C 0.9898(5) 0.32535(15) 0.8538(4) 0.0587(11) Uani 1 1 d . . . . .
H19A H 1.0570 0.3491 0.8641 0.088 Uiso 1 1 calc R U . . .
H19B H 0.9793 0.3161 0.9346 0.088 Uiso 1 1 calc R U . . .
H19C H 1.0337 0.3036 0.8135 0.088 Uiso 1 1 calc R U . . .
C20 C 0.7266(5) 0.29992(12) 0.7581(4) 0.0551(10) Uani 1 1 d . . . . .
H20A H 0.6263 0.3074 0.7075 0.083 Uiso 1 1 calc R U . . .
H20B H 0.7701 0.2781 0.7176 0.083 Uiso 1 1 calc R U . . .
H20C H 0.7158 0.2906 0.8387 0.083 Uiso 1 1 calc R U . . .
C21 C 0.9512(4) 0.33375(11) 0.5297(3) 0.0391(8) Uani 1 1 d . . . . .
H21A H 0.9275 0.3470 0.4471 0.047 Uiso 1 1 calc R U . . .
C22 C 1.1250(4) 0.33480(14) 0.5734(4) 0.0574(11) Uani 1 1 d . . . . .
H22A H 1.1591 0.3629 0.5881 0.086 Uiso 1 1 calc R U . . .
H22B H 1.1566 0.3193 0.6497 0.086 Uiso 1 1 calc R U . . .
H22C H 1.1706 0.3229 0.5103 0.086 Uiso 1 1 calc R U . . .
C23 C 0.8970(4) 0.28986(12) 0.5066(4) 0.0507(10) Uani 1 1 d . . . . .
H23A H 0.7857 0.2893 0.4786 0.076 Uiso 1 1 calc R U . . .
H23B H 0.9424 0.2779 0.4434 0.076 Uiso 1 1 calc R U . . .
H23C H 0.9284 0.2743 0.5828 0.076 Uiso 1 1 calc R U . . .
C24 C 0.4439(5) 0.27386(12) 0.4210(5) 0.0586(11) Uani 1 1 d . . . . .
H24A H 0.4375 0.2850 0.5017 0.070 Uiso 1 1 calc R U . . .
H24B H 0.5333 0.2556 0.4333 0.070 Uiso 1 1 calc R U . . .
C25 C 0.3031(6) 0.25156(15) 0.3644(6) 0.0839(18) Uani 1 1 d . . . . .
H25A H 0.3272 0.2238 0.3414 0.101 Uiso 1 1 calc R U . . .
H25B H 0.2349 0.2498 0.4217 0.101 Uiso 1 1 calc R U . . .
C26 C 0.2317(8) 0.2752(2) 0.2547(7) 0.129(3) Uani 1 1 d . . . . .
H26A H 0.1929 0.2570 0.1841 0.155 Uiso 1 1 calc R U . . .
H26B H 0.1453 0.2912 0.2701 0.155 Uiso 1 1 calc R U . . .
C27 C 0.3432(9) 0.3007(2) 0.2300(6) 0.131(3) Uani 1 1 d . . . . .
H27A H 0.2981 0.3274 0.2010 0.157 Uiso 1 1 calc R U . . .
H27B H 0.3874 0.2889 0.1650 0.157 Uiso 1 1 calc R U . . .

loop_
_atom_site_aniso_label
_atom_site_aniso_U_11
_atom_site_aniso_U_22
_atom_site_aniso_U_33
_atom_site_aniso_U_23
_atom_site_aniso_U_13
_atom_site_aniso_U_12
Si1 0.0349(5) 0.0335(5) 0.0282(4) -0.0052(3) 0.0054(3) -0.0014(4)
Si2 0.0256(4) 0.0312(4) 0.0318(4) 0.0014(3) 0.0038(3) 0.0047(3)
N1 0.0287(13) 0.0265(13) 0.0307(13) -0.0003(10) 0.0055(11) 0.0035(10)
N2 0.0307(14) 0.0294(13) 0.0321(13) -0.0039(11) 0.0041(11) -0.0008(11)
N3 0.0248(13) 0.0286(13) 0.0339(14) 0.0011(10) 0.0054(11) 0.0028(10)
O1 0.0632(19) 0.0473(16) 0.0571(17) 0.0039(13) -0.0029(14) -0.0277(14)
Li1 0.031(3) 0.029(3) 0.033(3) -0.003(2) 0.006(2) 0.000(2)
Li2 0.036(3) 0.033(3) 0.044(3) -0.002(2) 0.004(3) 0.000(2)
C1 0.0354(18) 0.0283(16) 0.0394(17) -0.0015(13) 0.0047(14) 0.0076(14)
C2 0.0300(17) 0.0344(17) 0.0387(17) -0.0029(14) 0.0035(14) 0.0004(13)
C3 0.0292(16) 0.0355(17) 0.0349(17) -0.0032(13) 0.0018(13) -0.0016(13)
C4 0.0334(17) 0.0336(17) 0.0348(16) 0.0037(13) 0.0099(13) 0.0057(13)
C5 0.0275(16) 0.0332(17) 0.0413(18) 0.0057(14) 0.0096(14) 0.0037(13)
C6 0.046(2) 0.051(2) 0.049(2) -0.0010(17) 0.0127(18) 0.0069(18)
C7 0.060(3) 0.053(2) 0.066(3) -0.003(2) 0.014(2) 0.015(2)
C8 0.043(2) 0.086(4) 0.081(3) 0.010(3) 0.011(2) 0.011(2)
C9 0.050(2) 0.045(2) 0.0336(17) -0.0107(15) 0.0088(16) -0.0036(17)
C10 0.082(3) 0.055(3) 0.060(3) -0.017(2) -0.008(2) -0.015(2)
C11 0.066(3) 0.063(3) 0.037(2) -0.0064(18) -0.0074(19) 0.002(2)
C12 0.044(2) 0.0391(18) 0.0310(16) -0.0030(14) 0.0102(15) -0.0030(15)
C13 0.068(3) 0.049(2) 0.044(2) 0.0021(17) 0.023(2) -0.004(2)
C14 0.060(2) 0.041(2) 0.042(2) -0.0055(16) 0.0035(18) -0.0153(18)
C15 0.0300(17) 0.0433(19) 0.0338(16) -0.0046(14) 0.0012(13) -0.0022(14)
C16 0.054(2) 0.047(2) 0.0410(19) -0.0024(16) 0.0051(17) -0.0169(18)
C17 0.053(2) 0.049(2) 0.049(2) -0.0162(17) 0.0154(18) -0.0085(18)
C18 0.042(2) 0.044(2) 0.0406(19) 0.0097(15) 0.0111(16) 0.0162(16)
C19 0.052(2) 0.075(3) 0.047(2) 0.016(2) 0.0071(19) 0.023(2)
C20 0.061(3) 0.044(2) 0.062(3) 0.0199(19) 0.019(2) 0.0063(19)
C21 0.0338(18) 0.0392(19) 0.0429(19) -0.0016(15) 0.0062(15) 0.0066(14)
C22 0.035(2) 0.068(3) 0.071(3) -0.016(2) 0.0148(19) 0.0084(19)
C23 0.041(2) 0.041(2) 0.069(3) -0.0114(18) 0.0112(19) 0.0060(17)
C24 0.048(2) 0.039(2) 0.084(3) 0.010(2) 0.008(2) -0.0068(18)
C25 0.057(3) 0.052(3) 0.129(5) 0.017(3) -0.006(3) -0.014(2)
C26 0.096(5) 0.116(6) 0.140(6) 0.038(5) -0.044(5) -0.058(4)
C27 0.143(6) 0.143(6) 0.074(4) 0.034(4) -0.041(4) -0.100(5)

loop_
_atom_type_symbol
_atom_type_description
_atom_type_scat_dispersion_real
_atom_type_scat_dispersion_imag
_atom_type_scat_source
C C 0.0181 0.0091 'International Tables Vol C Tables 4.2.6.8 and 6.1.1.4'
H H 0.0000 0.0000 'International Tables Vol C Tables 4.2.6.8 and 6.1.1.4'
Li Li 0.0008 0.0003 'International Tables Vol C Tables 4.2.6.8 and 6.1.1.4'
N N 0.0311 0.0180 'International Tables Vol C Tables 4.2.6.8 and 6.1.1.4'
Si Si 0.2541 0.3302 'International Tables Vol C Tables 4.2.6.8 and 6.1.1.4'
O O 0.0492 0.0322 'International Tables Vol C Tables 4.2.6.8 and 6.1.1.4'

loop_
_geom_angle_atom_site_label_1
_geom_angle_atom_site_label_2
_geom_angle_atom_site_label_3
_geom_angle
_geom_angle_site_symmetry_1
_geom_angle_site_symmetry_3
_geom_angle_publ_flag
N2 Si1 Li1 35.81(13) . . ?
N2 Si1 C6 104.48(16) . . ?
N2 Si1 C9 117.40(15) . . ?
N2 Si1 C12 110.13(14) . . ?
C6 Si1 Li1 85.27(16) . . ?
C9 Si1 Li1 153.18(16) . . ?
C9 Si1 C6 109.91(17) . . ?
C12 Si1 Li1 89.80(14) . . ?
C12 Si1 C6 110.62(17) . . ?
C12 Si1 C9 104.35(16) . . ?
N3 Si2 Li1 34.37(13) . . ?
N3 Si2 C15 112.49(14) . . ?
N3 Si2 C18 113.39(15) . . ?
N3 Si2 C21 107.64(14) . . ?
C15 Si2 Li1 83.91(14) . . ?
C18 Si2 Li1 143.37(15) . . ?
C18 Si2 C15 106.10(16) . . ?
C21 Si2 Li1 98.30(15) . . ?
C21 Si2 C15 104.58(16) . . ?
C21 Si2 C18 112.35(16) . . ?
C1 N1 Li1 124.4(3) . . ?
C1 N1 C2 109.7(2) . . ?
C1 N1 C4 111.1(2) . . ?
C2 N1 Li1 98.3(2) . . ?
C4 N1 Li1 101.3(2) . . ?
C4 N1 C2 111.1(3) . . ?
Si1 N2 Li1 114.6(2) . . ?
Si1 N2 Li2 123.3(2) . . ?
Li2 N2 Li1 71.4(2) . . ?
C3 N2 Si1 117.5(2) . . ?
C3 N2 Li1 99.9(2) . . ?
C3 N2 Li2 116.4(3) . . ?
Si2 N3 Li1 117.0(2) . . ?
Si2 N3 Li2 126.6(2) . . ?
Li2 N3 Li1 72.0(2) . . ?
C5 N3 Si2 120.9(2) . . ?
C5 N3 Li1 104.5(2) . . ?
C5 N3 Li2 104.4(3) . . ?
C24 O1 Li2 130.6(3) . . ?
C27 O1 Li2 120.5(4) . . ?
C27 O1 C24 108.3(3) . . ?
Si1 Li1 Si2 124.25(17) . . ?
N1 Li1 Si1 115.6(2) . . ?
N1 Li1 Si2 111.8(2) . . ?
N1 Li1 Li2 100.8(3) . . ?
N1 Li1 C2 33.14(13) . . ?
N1 Li1 C3 61.97(17) . . ?
N1 Li1 C4 31.99(12) . . ?
N1 Li1 C5 61.01(16) . . ?
N2 Li1 Si1 29.60(11) . . ?
N2 Li1 Si2 124.3(2) . . ?
N2 Li1 N1 93.4(2) . . ?
N2 Li1 Li2 54.2(2) . . ?
N2 Li1 C2 61.32(17) . . ?
N2 Li1 C3 32.47(13) . . ?
N2 Li1 C4 111.8(2) . . ?
N2 Li1 C5 106.8(2) . . ?
N3 Li1 Si1 123.1(2) . . ?
N3 Li1 Si2 28.64(11) . . ?
N3 Li1 N1 91.9(2) . . ?
N3 Li1 N2 107.8(3) . . ?
N3 Li1 Li2 54.1(2) . . ?
N3 Li1 C2 93.9(2) . . ?
N3 Li1 C3 114.0(2) . . ?
N3 Li1 C4 61.92(17) . . ?
N3 Li1 C5 30.94(13) . . ?
Li2 Li1 Si1 71.7(2) . . ?
Li2 Li1 Si2 72.2(2) . . ?
Li2 Li1 C2 75.4(2) . . ?
Li2 Li1 C3 71.9(2) . . ?
Li2 Li1 C4 90.4(2) . . ?
Li2 Li1 C5 64.8(2) . . ?
C2 Li1 Si1 87.34(16) . . ?
C2 Li1 Si2 121.9(2) . . ?
C2 Li1 C4 53.53(14) . . ?
C2 Li1 C5 67.89(16) . . ?
C3 Li1 Si1 54.84(12) . . ?
C3 Li1 Si2 141.2(2) . . ?
C3 Li1 C2 32.80(12) . . ?
C3 Li1 C4 86.33(18) . . ?
C3 Li1 C5 96.1(2) . . ?
C4 Li1 Si1 140.4(2) . . ?
C4 Li1 Si2 79.83(15) . . ?
C4 Li1 C5 32.19(11) . . ?
C5 Li1 Si1 133.8(2) . . ?
C5 Li1 Si2 55.01(12) . . ?
N2 Li2 Li1 54.3(2) . . ?
N2 Li2 C5 106.8(3) . . ?
N3 Li2 N2 107.8(3) . . ?
N3 Li2 Li1 53.9(2) . . ?
N3 Li2 C5 30.96(13) . . ?
O1 Li2 N2 122.9(3) . . ?
O1 Li2 N3 121.7(3) . . ?
O1 Li2 Li1 161.3(4) . . ?
O1 Li2 C5 102.3(3) . . ?
Li1 Li2 C5 64.8(2) . . ?
N1 C1 C1 113.0(3) . 3_666 ?
N1 C1 H1A 109.0 . . ?
N1 C1 H1B 109.0 . . ?
C1 C1 H1A 109.0 3_666 . ?
C1 C1 H1B 109.0 3_666 . ?
H1A C1 H1B 107.8 . . ?
N1 C2 Li1 48.56(18) . . ?
N1 C2 H2A 109.2 . . ?
N1 C2 H2B 109.2 . . ?
N1 C2 C3 112.2(3) . . ?
Li1 C2 H2A 152.3 . . ?
Li1 C2 H2B 96.6 . . ?
H2A C2 H2B 107.9 . . ?
C3 C2 Li1 73.4(2) . . ?
C3 C2 H2A 109.2 . . ?
C3 C2 H2B 109.2 . . ?
N2 C3 Li1 47.60(18) . . ?
N2 C3 C2 111.8(3) . . ?
N2 C3 H3A 109.3 . . ?
N2 C3 H3B 109.3 . . ?
Li1 C3 H3A 151.6 . . ?
Li1 C3 H3B 96.9 . . ?
C2 C3 Li1 73.8(2) . . ?
C2 C3 H3A 109.3 . . ?
C2 C3 H3B 109.3 . . ?
H3A C3 H3B 107.9 . . ?
N1 C4 Li1 46.72(17) . . ?
N1 C4 H4A 109.0 . . ?
N1 C4 H4B 109.0 . . ?
N1 C4 C5 113.1(3) . . ?
Li1 C4 H4A 149.2 . . ?
Li1 C4 H4B 99.5 . . ?
H4A C4 H4B 107.8 . . ?
C5 C4 Li1 74.3(2) . . ?
C5 C4 H4A 109.0 . . ?
C5 C4 H4B 109.0 . . ?
N3 C5 Li1 44.51(17) . . ?
N3 C5 Li2 44.66(19) . . ?
N3 C5 C4 115.1(3) . . ?
N3 C5 H5A 108.5 . . ?
N3 C5 H5B 108.5 . . ?
Li1 C5 H5A 140.1 . . ?
Li1 C5 H5B 109.3 . . ?
Li2 C5 Li1 50.44(17) . . ?
Li2 C5 H5A 137.9 . . ?
Li2 C5 H5B 67.6 . . ?
C4 C5 Li1 73.6(2) . . ?
C4 C5 Li2 112.6(2) . . ?
C4 C5 H5A 108.5 . . ?
C4 C5 H5B 108.5 . . ?
H5A C5 H5B 107.5 . . ?
Si1 C6 H6A 104.7 . . ?
C7 C6 Si1 113.7(3) . . ?
C7 C6 H6A 104.7 . . ?
C8 C6 Si1 117.5(3) . . ?
C8 C6 H6A 104.7 . . ?
C8 C6 C7 110.3(4) . . ?
C6 C7 H7A 109.5 . . ?
C6 C7 H7B 109.5 . . ?
C6 C7 H7C 109.5 . . ?
H7A C7 H7B 109.5 . . ?
H7A C7 H7C 109.5 . . ?
H7B C7 H7C 109.5 . . ?
C6 C8 H8A 109.5 . . ?
C6 C8 H8B 109.5 . . ?
C6 C8 H8C 109.5 . . ?
H8A C8 H8B 109.5 . . ?
H8A C8 H8C 109.5 . . ?
H8B C8 H8C 109.5 . . ?
Si1 C9 H9A 106.8 . . ?
C10 C9 Si1 115.2(3) . . ?
C10 C9 H9A 106.8 . . ?
C10 C9 C11 107.2(4) . . ?
C11 C9 Si1 113.5(3) . . ?
C11 C9 H9A 106.8 . . ?
C9 C10 H10A 109.5 . . ?
C9 C10 H10B 109.5 . . ?
C9 C10 H10C 109.5 . . ?
H10A C10 H10B 109.5 . . ?
H10A C10 H10C 109.5 . . ?
H10B C10 H10C 109.5 . . ?
C9 C11 H11A 109.5 . . ?
C9 C11 H11B 109.5 . . ?
C9 C11 H11C 109.5 . . ?
H11A C11 H11B 109.5 . . ?
H11A C11 H11C 109.5 . . ?
H11B C11 H11C 109.5 . . ?
Si1 C12 H12A 105.2 . . ?
C13 C12 Si1 117.7(2) . . ?
C13 C12 H12A 105.2 . . ?
C14 C12 Si1 111.9(2) . . ?
C14 C12 H12A 105.2 . . ?
C14 C12 C13 110.5(3) . . ?
C12 C13 H13A 109.5 . . ?
C12 C13 H13B 109.5 . . ?
C12 C13 H13C 109.5 . . ?
H13A C13 H13B 109.5 . . ?
H13A C13 H13C 109.5 . . ?
H13B C13 H13C 109.5 . . ?
C12 C14 H14A 109.5 . . ?
C12 C14 H14B 109.5 . . ?
C12 C14 H14C 109.5 . . ?
H14A C14 H14B 109.5 . . ?
H14A C14 H14C 109.5 . . ?
H14B C14 H14C 109.5 . . ?
Si2 C15 H15A 107.9 . . ?
C16 C15 Si2 110.8(2) . . ?
C16 C15 H15A 107.9 . . ?
C17 C15 Si2 112.9(3) . . ?
C17 C15 H15A 107.9 . . ?
C17 C15 C16 109.3(3) . . ?
C15 C16 H16A 109.5 . . ?
C15 C16 H16B 109.5 . . ?
C15 C16 H16C 109.5 . . ?
H16A C16 H16B 109.5 . . ?
H16A C16 H16C 109.5 . . ?
H16B C16 H16C 109.5 . . ?
C15 C17 H17A 109.5 . . ?
C15 C17 H17B 109.5 . . ?
C15 C17 H17C 109.5 . . ?
H17A C17 H17B 109.5 . . ?
H17A C17 H17C 109.5 . . ?
H17B C17 H17C 109.5 . . ?
Si2 C18 H18A 106.0 . . ?
C19 C18 Si2 113.2(3) . . ?
C19 C18 H18A 106.0 . . ?
C20 C18 Si2 115.2(3) . . ?
C20 C18 H18A 106.0 . . ?
C20 C18 C19 109.7(3) . . ?
C18 C19 H19A 109.5 . . ?
C18 C19 H19B 109.5 . . ?
C18 C19 H19C 109.5 . . ?
H19A C19 H19B 109.5 . . ?
H19A C19 H19C 109.5 . . ?
H19B C19 H19C 109.5 . . ?
C18 C20 H20A 109.5 . . ?
C18 C20 H20B 109.5 . . ?
C18 C20 H20C 109.5 . . ?
H20A C20 H20B 109.5 . . ?
H20A C20 H20C 109.5 . . ?
H20B C20 H20C 109.5 . . ?
Si2 C21 H21A 105.4 . . ?
C22 C21 Si2 115.8(3) . . ?
C22 C21 H21A 105.4 . . ?
C22 C21 C23 109.8(3) . . ?
C23 C21 Si2 114.0(3) . . ?
C23 C21 H21A 105.4 . . ?
C21 C22 H22A 109.5 . . ?
C21 C22 H22B 109.5 . . ?
C21 C22 H22C 109.5 . . ?
H22A C22 H22B 109.5 . . ?
H22A C22 H22C 109.5 . . ?
H22B C22 H22C 109.5 . . ?
C21 C23 H23A 109.5 . . ?
C21 C23 H23B 109.5 . . ?
C21 C23 H23C 109.5 . . ?
H23A C23 H23B 109.5 . . ?
H23A C23 H23C 109.5 . . ?
H23B C23 H23C 109.5 . . ?
O1 C24 H24A 110.3 . . ?
O1 C24 H24B 110.3 . . ?
O1 C24 C25 107.0(4) . . ?
H24A C24 H24B 108.6 . . ?
C25 C24 H24A 110.3 . . ?
C25 C24 H24B 110.3 . . ?
C24 C25 H25A 110.8 . . ?
C24 C25 H25B 110.8 . . ?
H25A C25 H25B 108.8 . . ?
C26 C25 C24 105.0(4) . . ?
C26 C25 H25A 110.8 . . ?
C26 C25 H25B 110.8 . . ?
C25 C26 H26A 110.3 . . ?
C25 C26 H26B 110.3 . . ?
H26A C26 H26B 108.6 . . ?
C27 C26 C25 107.0(5) . . ?
C27 C26 H26A 110.3 . . ?
C27 C26 H26B 110.3 . . ?
O1 C27 H27A 110.0 . . ?
O1 C27 H27B 110.0 . . ?
C26 C27 O1 108.4(5) . . ?
C26 C27 H27A 110.0 . . ?
C26 C27 H27B 110.0 . . ?
H27A C27 H27B 108.4 . . ?

loop_
_geom_bond_atom_site_label_1
_geom_bond_atom_site_label_2
_geom_bond_distance
_geom_bond_site_symmetry_2
_geom_bond_publ_flag
Si1 N2 1.703(3) . ?
Si1 Li1 3.135(5) . ?
Si1 C6 1.913(4) . ?
Si1 C9 1.912(4) . ?
Si1 C12 1.909(4) . ?
Si2 N3 1.698(3) . ?
Si2 Li1 3.157(5) . ?
Si2 C15 1.914(3) . ?
Si2 C18 1.910(4) . ?
Si2 C21 1.907(4) . ?
N1 Li1 2.043(6) . ?
N1 C1 1.473(4) . ?
N1 C2 1.490(4) . ?
N1 C4 1.487(4) . ?
N2 Li1 2.018(6) . ?
N2 Li2 2.015(6) . ?
N2 C3 1.467(4) . ?
N3 Li1 2.000(6) . ?
N3 Li2 2.004(6) . ?
N3 C5 1.467(4) . ?
O1 Li2 1.913(6) . ?
O1 C24 1.418(5) . ?
O1 C27 1.416(6) . ?
Li1 Li2 2.354(8) . ?
Li1 C2 2.697(6) . ?
Li1 C3 2.691(6) . ?
Li1 C4 2.752(6) . ?
Li1 C5 2.762(6) . ?
Li2 C5 2.762(7) . ?
C1 C1 1.527(6) 3_666 ?
C1 H1A 0.9900 . ?
C1 H1B 0.9900 . ?
C2 H2A 0.9900 . ?
C2 H2B 0.9900 . ?
C2 C3 1.521(5) . ?
C3 H3A 0.9900 . ?
C3 H3B 0.9900 . ?
C4 H4A 0.9900 . ?
C4 H4B 0.9900 . ?
C4 C5 1.529(4) . ?
C5 H5A 0.9900 . ?
C5 H5B 0.9900 . ?
C6 H6A 1.0000 . ?
C6 C7 1.530(6) . ?
C6 C8 1.506(6) . ?
C7 H7A 0.9800 . ?
C7 H7B 0.9800 . ?
C7 H7C 0.9800 . ?
C8 H8A 0.9800 . ?
C8 H8B 0.9800 . ?
C8 H8C 0.9800 . ?
C9 H9A 1.0000 . ?
C9 C10 1.517(6) . ?
C9 C11 1.523(6) . ?
C10 H10A 0.9800 . ?
C10 H10B 0.9800 . ?
C10 H10C 0.9800 . ?
C11 H11A 0.9800 . ?
C11 H11B 0.9800 . ?
C11 H11C 0.9800 . ?
C12 H12A 1.0000 . ?
C12 C13 1.541(5) . ?
C12 C14 1.532(5) . ?
C13 H13A 0.9800 . ?
C13 H13B 0.9800 . ?
C13 H13C 0.9800 . ?
C14 H14A 0.9800 . ?
C14 H14B 0.9800 . ?
C14 H14C 0.9800 . ?
C15 H15A 1.0000 . ?
C15 C16 1.542(5) . ?
C15 C17 1.528(5) . ?
C16 H16A 0.9800 . ?
C16 H16B 0.9800 . ?
C16 H16C 0.9800 . ?
C17 H17A 0.9800 . ?
C17 H17B 0.9800 . ?
C17 H17C 0.9800 . ?
C18 H18A 1.0000 . ?
C18 C19 1.537(5) . ?
C18 C20 1.532(6) . ?
C19 H19A 0.9800 . ?
C19 H19B 0.9800 . ?
C19 H19C 0.9800 . ?
C20 H20A 0.9800 . ?
C20 H20B 0.9800 . ?
C20 H20C 0.9800 . ?
C21 H21A 1.0000 . ?
C21 C22 1.529(5) . ?
C21 C23 1.531(5) . ?
C22 H22A 0.9800 . ?
C22 H22B 0.9800 . ?
C22 H22C 0.9800 . ?
C23 H23A 0.9800 . ?
C23 H23B 0.9800 . ?
C23 H23C 0.9800 . ?
C24 H24A 0.9900 . ?
C24 H24B 0.9900 . ?
C24 C25 1.476(6) . ?
C25 H25A 0.9900 . ?
C25 H25B 0.9900 . ?
C25 C26 1.470(8) . ?
C26 H26A 0.9900 . ?
C26 H26B 0.9900 . ?
C26 C27 1.389(8) . ?
C27 H27A 0.9900 . ?
C27 H27B 0.9900 . ?

loop_
_geom_torsion_atom_site_label_1
_geom_torsion_atom_site_label_2
_geom_torsion_atom_site_label_3
_geom_torsion_atom_site_label_4
_geom_torsion
_geom_torsion_site_symmetry_1
_geom_torsion_site_symmetry_2
_geom_torsion_site_symmetry_3
_geom_torsion_site_symmetry_4
_geom_torsion_publ_flag
Si1 N2 C3 Li1 -124.5(3) . . . . ?
Si1 N2 C3 C2 -164.0(2) . . . . ?
Si2 N3 C5 Li1 134.6(3) . . . . ?
Si2 N3 C5 Li2 -150.7(3) . . . . ?
Si2 N3 C5 C4 111.9(3) . . . . ?
N1 C2 C3 N2 59.1(4) . . . . ?
N1 C2 C3 Li1 29.8(2) . . . . ?
N1 C4 C5 N3 42.9(4) . . . . ?
N1 C4 C5 Li1 26.5(2) . . . . ?
N1 C4 C5 Li2 -6.2(4) . . . . ?
O1 C24 C25 C26 -6.0(7) . . . . ?
Li1 Si1 N2 Li2 -83.2(3) . . . . ?
Li1 Si1 N2 C3 116.8(3) . . . . ?
Li1 Si2 N3 Li2 86.9(3) . . . . ?
Li1 Si2 N3 C5 -129.3(4) . . . . ?
Li1 N1 C1 C1 -48.2(5) . . . 3_666 ?
Li1 N1 C2 C3 -39.4(3) . . . . ?
Li1 N1 C4 C5 -36.1(3) . . . . ?
Li1 N2 C3 C2 -39.5(3) . . . . ?
Li1 N3 C5 Li2 74.7(3) . . . . ?
Li1 N3 C5 C4 -22.7(4) . . . . ?
Li1 C2 C3 N2 29.3(2) . . . . ?
Li1 C4 C5 N3 16.4(3) . . . . ?
Li1 C4 C5 Li2 -32.6(2) . . . . ?
Li2 N2 C3 Li1 74.1(3) . . . . ?
Li2 N2 C3 C2 34.6(4) . . . . ?
Li2 N3 C5 Li1 -74.7(3) . . . . ?
Li2 N3 C5 C4 -97.4(3) . . . . ?
Li2 O1 C24 C25 163.0(4) . . . . ?
Li2 O1 C27 C26 -152.9(6) . . . . ?
C1 N1 C2 Li1 131.2(3) . . . . ?
C1 N1 C2 C3 91.8(3) . . . . ?
C1 N1 C4 Li1 -134.0(3) . . . . ?
C1 N1 C4 C5 -170.1(3) . . . . ?
C2 N1 C1 C1 -163.8(3) . . . 3_666 ?
C2 N1 C4 Li1 103.6(3) . . . . ?
C2 N1 C4 C5 67.5(3) . . . . ?
C4 N1 C1 C1 73.0(4) . . . 3_666 ?
C4 N1 C2 Li1 -105.6(3) . . . . ?
C4 N1 C2 C3 -145.0(3) . . . . ?
C6 Si1 N2 Li1 59.8(3) . . . . ?
C6 Si1 N2 Li2 -23.4(3) . . . . ?
C6 Si1 N2 C3 176.6(2) . . . . ?
C9 Si1 N2 Li1 -178.2(2) . . . . ?
C9 Si1 N2 Li2 98.6(3) . . . . ?
C9 Si1 N2 C3 -61.4(3) . . . . ?
C12 Si1 N2 Li1 -59.0(3) . . . . ?
C12 Si1 N2 Li2 -142.2(3) . . . . ?
C12 Si1 N2 C3 57.8(3) . . . . ?
C15 Si2 N3 Li1 36.0(3) . . . . ?
C15 Si2 N3 Li2 123.0(3) . . . . ?
C15 Si2 N3 C5 -93.3(3) . . . . ?
C18 Si2 N3 Li1 156.4(2) . . . . ?
C18 Si2 N3 Li2 -116.6(3) . . . . ?
C18 Si2 N3 C5 27.1(3) . . . . ?
C21 Si2 N3 Li1 -78.7(2) . . . . ?
C21 Si2 N3 Li2 8.3(3) . . . . ?
C21 Si2 N3 C5 152.0(2) . . . . ?
C24 O1 C27 C26 18.3(9) . . . . ?
C24 C25 C26 C27 17.1(9) . . . . ?
C25 C26 C27 O1 -22.0(10) . . . . ?
C27 O1 C24 C25 -7.0(7) . . . . ?
